data_7158414
loop_
_publ_author_name
'Kashiwazaki, Gengo'
'Watanabe, Ryo'
'Tsuzuki, Terutaka'
'Yamamoto, Chieko'
'Nishikawa, Atsuya'
'Ohtomo, Satoru'
'Yoshikawa, Tomomi'
'Kitamura, Yuto'
'Utaka, Yoshimi'
'Kawai, Yasushi'
'Tsuchida, Noriko'
'Kitayama, Takashi'

_publ_section_title
;
 Br\/onsted acid-induced transannulation of the phytochemical zerumbone.
;
_journal_issue 47
_journal_name_full 'Organic &amp; biomolecular chemistry'
_journal_page_first 10444
_journal_page_last 10454
_journal_paper_doi 10.1039/d1ob01634b
_journal_volume 19
_journal_year 2021
_chemical_formula_moiety 'C15 H23 Cl O'
_chemical_formula_sum 'C15 H23 Cl O'
_chemical_formula_weight 254.80
_space_group_IT_number 14
_space_group_name_Hall '-P 2yn'
_space_group_name_H-M_alt 'P 1 21/n 1'
_symmetry_cell_setting monoclinic
_symmetry_Int_Tables_number 14
_symmetry_space_group_name_Hall '-P 2yn'
_symmetry_space_group_name_H-M 'P 1 21/n 1'
_atom_sites_solution_hydrogens geom
_atom_sites_solution_primary direct
_atom_sites_solution_secondary difmap
_audit_update_record
;
2021-03-02 deposited with the CCDC.	2021-11-12 downloaded from the CCDC.
;
_cell_angle_alpha 90.0000
_cell_angle_beta 94.834(19)
_cell_angle_gamma 90.0000
_cell_formula_units_Z 4
_cell_length_a 5.702(4)
_cell_length_b 17.711(8)
_cell_length_c 14.235(6)
_cell_measurement_reflns_used 10914
_cell_measurement_temperature 93
_cell_measurement_theta_max 27.52
_cell_measurement_theta_min 3.10
_cell_volume 1432.5(13)
_computing_cell_refinement 'RAPID AUTO'
_computing_data_collection 'RAPID AUTO (Rigaku, ????)'
_computing_data_reduction 'RAPID AUTO'
_computing_molecular_graphics 'CrystalStructure 4.0'
_computing_publication_material 'CrystalStructure 4.0 (Rigaku, 2010)'
_computing_structure_refinement 'SHELXL97 (Sheldrick, 2008)'
_computing_structure_solution SIR97
_diffrn_ambient_temperature 93
_diffrn_detector_area_resol_mean 10.000
_diffrn_measured_fraction_theta_full 0.997
_diffrn_measured_fraction_theta_max 0.997
_diffrn_measurement_device_type 'Rigaku R-AXIS RAPID'
_diffrn_measurement_method \w
_diffrn_radiation_type 'Mo K\a'
_diffrn_radiation_wavelength 0.71075
_diffrn_reflns_av_R_equivalents 0.0427
_diffrn_reflns_limit_h_max 6
_diffrn_reflns_limit_h_min -6
_diffrn_reflns_limit_k_max 21
_diffrn_reflns_limit_k_min -18
_diffrn_reflns_limit_l_max 17
_diffrn_reflns_limit_l_min -17
_diffrn_reflns_number 11353
_diffrn_reflns_theta_full 25.25
_diffrn_reflns_theta_max 25.25
_diffrn_standards_number 0
_exptl_absorpt_coefficient_mu 0.250
_exptl_absorpt_correction_T_max 0.988
_exptl_absorpt_correction_T_min 0.631
_exptl_absorpt_correction_type multi-scan
_exptl_absorpt_process_details 'ABSCOR (Rigaku, 1995)'
_exptl_crystal_colour colorless
_exptl_crystal_density_diffrn 1.181
_exptl_crystal_density_method 'not measured'
_exptl_crystal_description platelet
_exptl_crystal_F_000 552.00
_exptl_crystal_size_max 0.750
_exptl_crystal_size_mid 0.200
_exptl_crystal_size_min 0.050
_refine_diff_density_max 0.340
_refine_diff_density_min -0.210
_refine_ls_extinction_method none
_refine_ls_goodness_of_fit_ref 1.140
_refine_ls_hydrogen_treatment refxyz
_refine_ls_number_parameters 246
_refine_ls_number_reflns 2586
_refine_ls_number_restraints 0
_refine_ls_R_factor_gt 0.0408
_refine_ls_shift/su_max 0.000
_refine_ls_structure_factor_coef Fsqd
_refine_ls_weighting_details 'w = 1/[\s^2^(Fo^2^)+(0.0650P)^2^+0.3267P] where P=(Fo^2^+2Fc^2^)/3'
_refine_ls_weighting_scheme calc
_refine_ls_wR_factor_ref 0.1136
_reflns_number_gt 2223
_reflns_number_total 2589
_reflns_threshold_expression F^2^>2.0\s(F^2^)
_cod_data_source_file d1ob01634b2.cif
_cod_data_source_block ZerHCl2
_cod_depositor_comments 'Adding full bibliography for 7158408--7158414.cif.'
_cod_original_cell_volume 1432.5(12)
_cod_database_code 7158414

loop_
_symmetry_equiv_pos_site_id
_symmetry_equiv_pos_as_xyz
1 +X,+Y,+Z
2 1/2-X,1/2+Y,1/2-Z
3 -X,-Y,-Z
4 1/2+X,1/2-Y,1/2+Z

loop_
_atom_site_label
_atom_site_type_symbol
_atom_site_fract_x
_atom_site_fract_y
_atom_site_fract_z
_atom_site_U_iso_or_equiv
_atom_site_adp_type
_atom_site_occupancy
_atom_site_symmetry_multiplicity
_atom_site_calc_flag
_atom_site_refinement_flags
_atom_site_disorder_assembly
_atom_site_disorder_group
Cl1 Cl -0.03812(9) 0.02213(2) 0.30061(3) 0.03058(18) Uani 1.0 4 d . . .
O1 O 0.6568(3) 0.18555(7) 0.40089(9) 0.0258(4) Uani 1.0 4 d . . .
C1 C 0.4494(3) 0.17553(9) 0.41107(11) 0.0187(4) Uani 1.0 4 d . . .
C2 C 0.3337(4) 0.09842(9) 0.39337(12) 0.0209(4) Uani 1.0 4 d . . .
C3 C 0.1319(4) 0.10900(10) 0.31668(12) 0.0210(4) Uani 1.0 4 d . . .
C4 C 0.2119(4) 0.13301(10) 0.22088(12) 0.0238(4) Uani 1.0 4 d . . .
C5 C 0.0370(4) 0.18653(11) 0.16573(12) 0.0256(5) Uani 1.0 4 d . . .
C6 C 0.0864(4) 0.26811(10) 0.19221(11) 0.0219(4) Uani 1.0 4 d . . .
C7 C -0.0359(4) 0.30401(10) 0.25426(12) 0.0218(4) Uani 1.0 4 d . . .
C8 C 0.0261(4) 0.37885(10) 0.30015(12) 0.0229(4) Uani 1.0 4 d . . .
C9 C 0.1389(3) 0.36992(9) 0.40420(12) 0.0183(4) Uani 1.0 4 d . . .
C10 C 0.3154(3) 0.30658(9) 0.40315(11) 0.0180(4) Uani 1.0 4 d . . .
C11 C 0.2910(3) 0.23727(9) 0.43607(11) 0.0186(4) Uani 1.0 4 d . . .
C12 C 0.2556(4) 0.06773(11) 0.48645(14) 0.0263(5) Uani 1.0 4 d . . .
C13 C 0.2959(4) 0.30117(12) 0.14903(14) 0.0280(5) Uani 1.0 4 d . . .
C14 C -0.0528(4) 0.35358(10) 0.47045(13) 0.0220(4) Uani 1.0 4 d . . .
C15 C 0.2650(4) 0.44335(10) 0.43422(14) 0.0249(4) Uani 1.0 4 d . . .
H1 H 0.451(4) 0.0679(11) 0.3706(13) 0.015(5) Uiso 1.0 4 d . . .
H2 H 0.021(4) 0.1415(11) 0.3390(14) 0.019(5) Uiso 1.0 4 d . . .
H3 H 0.367(5) 0.1577(12) 0.2314(15) 0.027(6) Uiso 1.0 4 d . . .
H4 H 0.238(4) 0.0873(13) 0.1841(15) 0.028(6) Uiso 1.0 4 d . . .
H5 H -0.115(4) 0.1728(12) 0.1777(14) 0.021(5) Uiso 1.0 4 d . . .
H6 H 0.056(4) 0.1811(12) 0.0976(16) 0.027(6) Uiso 1.0 4 d . . .
H7 H -0.161(4) 0.2760(12) 0.2769(14) 0.019(5) Uiso 1.0 4 d . . .
H8 H 0.141(4) 0.4072(12) 0.2637(14) 0.023(5) Uiso 1.0 4 d . . .
H9 H -0.113(4) 0.4105(13) 0.3038(14) 0.027(6) Uiso 1.0 4 d . . .
H10 H 0.454(4) 0.3157(12) 0.3689(15) 0.025(6) Uiso 1.0 4 d . . .
H11 H 0.162(4) 0.2259(12) 0.4662(14) 0.020(5) Uiso 1.0 4 d . . .
H12 H 0.219(5) 0.0180(15) 0.4805(17) 0.038(7) Uiso 1.0 4 d . . .
H13 H 0.379(4) 0.0756(12) 0.5369(16) 0.030(6) Uiso 1.0 4 d . . .
H14 H 0.119(5) 0.0950(13) 0.5060(15) 0.029(6) Uiso 1.0 4 d . . .
H15 H 0.437(5) 0.2730(15) 0.1664(18) 0.045(7) Uiso 1.0 4 d . . .
H16 H 0.273(5) 0.2956(14) 0.0805(19) 0.043(7) Uiso 1.0 4 d . . .
H17 H 0.331(5) 0.3545(15) 0.1664(17) 0.041(7) Uiso 1.0 4 d . . .
H18 H -0.135(5) 0.3082(13) 0.4540(16) 0.028(6) Uiso 1.0 4 d . . .
H19 H -0.161(4) 0.3987(13) 0.4681(15) 0.028(6) Uiso 1.0 4 d . . .
H20 H 0.021(4) 0.3474(12) 0.5354(16) 0.030(6) Uiso 1.0 4 d . . .
H21 H 0.328(4) 0.4404(12) 0.5007(16) 0.028(6) Uiso 1.0 4 d . . .
H22 H 0.391(5) 0.4508(13) 0.3960(16) 0.030(6) Uiso 1.0 4 d . . .
H23 H 0.155(4) 0.4833(13) 0.4297(16) 0.030(6) Uiso 1.0 4 d . . .

loop_
_atom_site_aniso_label
_atom_site_aniso_U_11
_atom_site_aniso_U_22
_atom_site_aniso_U_33
_atom_site_aniso_U_12
_atom_site_aniso_U_13
_atom_site_aniso_U_23
Cl1 0.0293(3) 0.0245(3) 0.0388(3) -0.00941(18) 0.0079(2) -0.00856(19)
O1 0.0184(8) 0.0253(7) 0.0341(7) -0.0012(5) 0.0048(6) -0.0012(6)
C1 0.0193(10) 0.0205(9) 0.0164(8) 0.0004(7) 0.0017(7) 0.0030(7)
C2 0.0197(10) 0.0167(8) 0.0272(9) 0.0020(7) 0.0069(7) 0.0000(7)
C3 0.0208(10) 0.0171(8) 0.0258(9) -0.0023(7) 0.0065(8) -0.0046(7)
C4 0.0260(11) 0.0233(9) 0.0226(9) -0.0014(8) 0.0060(8) -0.0056(8)
C5 0.0265(12) 0.0306(10) 0.0193(9) -0.0037(8) -0.0003(8) -0.0043(8)
C6 0.0234(10) 0.0254(9) 0.0159(8) 0.0007(7) -0.0046(7) 0.0011(7)
C7 0.0197(10) 0.0267(9) 0.0182(8) 0.0004(8) -0.0032(7) 0.0032(8)
C8 0.0255(11) 0.0214(9) 0.0215(9) 0.0056(8) 0.0009(8) 0.0024(8)
C9 0.0191(9) 0.0160(8) 0.0197(8) 0.0000(7) 0.0011(7) -0.0005(7)
C10 0.0160(9) 0.0216(9) 0.0162(8) -0.0020(7) 0.0001(7) -0.0030(7)
C11 0.0170(10) 0.0205(8) 0.0183(8) -0.0019(7) 0.0026(7) -0.0026(7)
C12 0.0278(11) 0.0214(9) 0.0303(10) -0.0007(8) 0.0049(9) 0.0058(8)
C13 0.0328(12) 0.0288(10) 0.0230(9) -0.0007(9) 0.0056(8) -0.0017(8)
C14 0.0204(10) 0.0213(9) 0.0248(9) 0.0012(8) 0.0048(8) -0.0024(8)
C15 0.0288(11) 0.0184(9) 0.0281(10) -0.0027(8) 0.0054(8) -0.0021(8)

loop_
_atom_type_symbol
_atom_type_description
_atom_type_scat_dispersion_real
_atom_type_scat_dispersion_imag
_atom_type_scat_source
C C 0.0033 0.0016
;
International Tables for Crystallography
(1992, Vol. C, Tables 4.2.6.8 and 6.1.1.4)
;
H H 0.0000 0.0000
;
International Tables for Crystallography
(1992, Vol. C, Table 6.1.1.4)
;
O O 0.0106 0.0060
;
International Tables for Crystallography
(1992, Vol. C, Tables 4.2.6.8 and 6.1.1.4)
;
Cl Cl 0.1484 0.1585
;
International Tables for Crystallography
(1992, Vol. C, Tables 4.2.6.8 and 6.1.1.4)
;

loop_
_geom_angle_atom_site_label_1
_geom_angle_atom_site_label_2
_geom_angle_atom_site_label_3
_geom_angle
_geom_angle_publ_flag
_geom_angle_site_symmetry_1
_geom_angle_site_symmetry_2
_geom_angle_site_symmetry_3
O1 C1 C2 121.41(16) yes . . .
O1 C1 C11 122.68(16) yes . . .
C2 C1 C11 115.83(16) yes . . .
C1 C2 C3 107.26(14) yes . . .
C1 C2 C12 109.10(14) yes . . .
C3 C2 C12 113.85(16) yes . . .
Cl1 C3 C2 110.27(12) yes . . .
Cl1 C3 C4 108.51(12) yes . . .
C2 C3 C4 113.95(16) yes . . .
C3 C4 C5 113.25(16) yes . . .
C4 C5 C6 111.18(15) yes . . .
C5 C6 C7 121.59(18) yes . . .
C5 C6 C13 113.99(16) yes . . .
C7 C6 C13 124.22(17) yes . . .
C6 C7 C8 126.17(18) yes . . .
C7 C8 C9 112.49(14) yes . . .
C8 C9 C10 106.61(14) yes . . .
C8 C9 C14 110.05(15) yes . . .
C8 C9 C15 108.85(14) yes . . .
C10 C9 C14 112.17(14) yes . . .
C10 C9 C15 109.68(15) yes . . .
C14 C9 C15 109.40(15) yes . . .
C9 C10 C11 126.53(17) yes . . .
C1 C11 C10 120.96(17) yes . . .
C1 C2 H1 105.0(12) no . . .
C3 C2 H1 109.9(11) no . . .
C12 C2 H1 111.2(12) no . . .
Cl1 C3 H2 101.3(13) no . . .
C2 C3 H2 108.9(12) no . . .
C4 C3 H2 113.2(12) no . . .
C3 C4 H3 108.5(13) no . . .
C3 C4 H4 108.4(13) no . . .
C5 C4 H3 109.7(13) no . . .
C5 C4 H4 110.9(12) no . . .
H3 C4 H4 105.8(18) no . . .
C4 C5 H5 108.7(13) no . . .
C4 C5 H6 108.7(13) no . . .
C6 C5 H5 111.1(13) no . . .
C6 C5 H6 107.6(12) no . . .
H5 C5 H6 109.5(18) no . . .
C6 C7 H7 115.3(13) no . . .
C8 C7 H7 117.9(13) no . . .
C7 C8 H8 110.8(12) no . . .
C7 C8 H9 111.4(13) no . . .
C9 C8 H8 107.7(12) no . . .
C9 C8 H9 106.1(12) no . . .
H8 C8 H9 108.2(18) no . . .
C9 C10 H10 116.7(12) no . . .
C11 C10 H10 116.4(12) no . . .
C1 C11 H11 119.1(13) no . . .
C10 C11 H11 119.2(13) no . . .
C2 C12 H12 110.2(16) no . . .
C2 C12 H13 110.1(14) no . . .
C2 C12 H14 111.5(13) no . . .
H12 C12 H13 111(2) no . . .
H12 C12 H14 109(2) no . . .
H13 C12 H14 105.2(19) no . . .
C6 C13 H15 111.6(17) no . . .
C6 C13 H16 108.7(16) no . . .
C6 C13 H17 114.8(15) no . . .
H15 C13 H16 104(3) no . . .
H15 C13 H17 106(2) no . . .
H16 C13 H17 111(2) no . . .
C9 C14 H18 111.9(15) no . . .
C9 C14 H19 107.3(13) no . . .
C9 C14 H20 109.2(14) no . . .
H18 C14 H19 111.9(19) no . . .
H18 C14 H20 107.5(19) no . . .
H19 C14 H20 109.1(18) no . . .
C9 C15 H21 110.4(13) no . . .
C9 C15 H22 108.7(14) no . . .
C9 C15 H23 108.8(14) no . . .
H21 C15 H22 109.2(19) no . . .
H21 C15 H23 106.9(19) no . . .
H22 C15 H23 113(2) no . . .

loop_
_geom_bond_atom_site_label_1
_geom_bond_atom_site_label_2
_geom_bond_distance
_geom_bond_publ_flag
_geom_bond_site_symmetry_1
_geom_bond_site_symmetry_2
Cl1 C3 1.823(2) yes . .
O1 C1 1.217(3) yes . .
C1 C2 1.528(3) yes . .
C1 C11 1.481(3) yes . .
C2 C3 1.530(3) yes . .
C2 C12 1.533(3) yes . .
C3 C4 1.534(3) yes . .
C4 C5 1.542(3) yes . .
C5 C6 1.514(3) yes . .
C6 C7 1.332(3) yes . .
C6 C13 1.507(3) yes . .
C7 C8 1.507(3) yes . .
C8 C9 1.572(3) yes . .
C9 C10 1.508(3) yes . .
C9 C14 1.530(3) yes . .
C9 C15 1.529(3) yes . .
C10 C11 1.325(3) yes . .
C2 H1 0.94(2) no . .
C3 H2 0.93(2) no . .
C4 H3 0.98(3) no . .
C4 H4 0.98(3) no . .
C5 H5 0.93(3) no . .
C5 H6 0.99(3) no . .
C7 H7 0.95(3) no . .
C8 H8 1.01(3) no . .
C8 H9 0.98(3) no . .
C10 H10 0.98(3) no . .
C11 H11 0.90(3) no . .
C12 H12 0.91(3) no . .
C12 H13 0.97(3) no . .
C12 H14 0.98(3) no . .
C13 H15 0.96(3) no . .
C13 H16 0.98(3) no . .
C13 H17 0.99(3) no . .
C14 H18 0.95(3) no . .
C14 H19 1.01(3) no . .
C14 H20 0.99(3) no . .
C15 H21 0.98(3) no . .
C15 H22 0.95(3) no . .
C15 H23 0.95(3) no . .

loop_
_geom_contact_atom_site_label_1
_geom_contact_atom_site_label_2
_geom_contact_distance
_geom_contact_publ_flag
_geom_contact_site_symmetry_1
_geom_contact_site_symmetry_2
Cl1 C5 3.534(3) no . .
Cl1 C12 3.116(3) no . .
O1 C3 3.410(3) no . .
O1 C4 3.574(3) no . .
O1 C10 2.898(3) no . .
O1 C12 3.397(3) no . .
C1 C4 3.019(3) no . .
C3 C6 3.327(3) no . .
C3 C11 2.935(3) no . .
C4 C7 3.392(3) no . .
C4 C11 3.573(3) no . .
C4 C13 3.198(3) no . .
C6 C9 3.506(3) no . .
C6 C10 3.244(3) no . .
C7 C10 2.791(3) no . .
C7 C11 3.280(3) no . .
C7 C14 3.209(3) no . .
C8 C11 3.438(3) no . .
C8 C13 3.073(3) no . .
C11 C12 3.098(3) no . .
C11 C14 2.913(3) no . .
O1 C3 3.341(3) no . 1_655
O1 C7 3.528(3) no . 1_655
O1 C13 3.562(3) no . 4_555
O1 C14 3.507(3) no . 1_655
C3 O1 3.341(3) no . 1_455
C7 O1 3.528(3) no . 1_455
C13 O1 3.562(3) no . 4_454
C14 O1 3.507(3) no . 1_455
Cl1 H1 2.996(19) no . .
Cl1 H3 3.53(3) no . .
Cl1 H4 2.65(3) no . .
Cl1 H5 3.20(2) no . .
Cl1 H12 2.84(3) no . .
Cl1 H14 3.25(2) no . .
O1 H1 2.411(19) no . .
O1 H3 2.85(2) no . .
O1 H10 2.60(2) no . .
O1 H11 3.13(3) no . .
O1 H13 3.25(3) no . .
C1 H2 2.64(2) no . .
C1 H3 2.58(2) no . .
C1 H10 2.56(2) no . .
C1 H12 3.27(3) no . .
C1 H13 2.57(3) no . .
C1 H14 2.80(3) no . .
C2 H3 2.55(2) no . .
C2 H4 2.99(2) no . .
C2 H11 2.70(2) no . .
C3 H5 2.59(2) no . .
C3 H6 3.36(3) no . .
C3 H7 3.42(2) no . .
C3 H11 2.96(2) no . .
C3 H12 2.84(3) no . .
C3 H13 3.38(3) no . .
C3 H14 2.71(3) no . .
C4 H1 2.692(18) no . .
C4 H7 3.45(2) no . .
C4 H15 2.93(3) no . .
C4 H16 3.54(3) no . .
C5 H2 2.60(2) no . .
C5 H7 2.57(2) no . .
C5 H15 2.75(3) no . .
C5 H16 2.70(3) no . .
C5 H17 3.41(3) no . .
C6 H2 3.11(2) no . .
C6 H3 2.56(3) no . .
C6 H4 3.32(3) no . .
C6 H8 2.67(2) no . .
C6 H9 3.24(3) no . .
C6 H10 3.25(2) no . .
C7 H2 3.13(2) no . .
C7 H3 3.49(3) no . .
C7 H5 2.59(2) no . .
C7 H6 3.19(3) no . .
C7 H10 3.12(3) no . .
C7 H11 3.42(2) no . .
C7 H15 3.12(3) no . .
C7 H16 3.16(3) no . .
C7 H17 2.68(3) no . .
C7 H18 2.95(3) no . .
C7 H19 3.60(3) no . .
C8 H10 2.79(3) no . .
C8 H17 2.72(3) no . .
C8 H18 2.75(3) no . .
C8 H19 2.72(3) no . .
C8 H20 3.40(3) no . .
C8 H21 3.39(3) no . .
C8 H22 2.71(3) no . .
C8 H23 2.67(3) no . .
C9 H7 2.91(2) no . .
C9 H11 2.70(2) no . .
C10 H2 3.45(2) no . .
C10 H7 3.18(2) no . .
C10 H8 2.79(2) no . .
C10 H9 3.28(3) no . .
C10 H15 3.55(3) no . .
C10 H17 3.48(3) no . .
C10 H18 2.73(3) no . .
C10 H19 3.37(3) no . .
C10 H20 2.73(3) no . .
C10 H21 2.74(3) no . .
C10 H22 2.59(3) no . .
C10 H23 3.29(3) no . .
C11 H1 3.293(19) no . .
C11 H2 2.61(2) no . .
C11 H3 3.30(3) no . .
C11 H7 3.36(2) no . .
C11 H13 3.22(3) no . .
C11 H14 2.91(3) no . .
C11 H18 2.77(3) no . .
C11 H20 2.92(3) no . .
C12 H2 2.725(19) no . .
C12 H11 2.86(2) no . .
C13 H3 2.81(2) no . .
C13 H5 3.32(3) no . .
C13 H6 2.60(2) no . .
C13 H7 3.33(3) no . .
C13 H8 2.68(2) no . .
C13 H10 3.19(2) no . .
C14 H7 3.09(2) no . .
C14 H8 3.37(2) no . .
C14 H9 2.57(2) no . .
C14 H10 3.41(3) no . .
C14 H11 2.58(2) no . .
C14 H21 2.66(3) no . .
C14 H22 3.31(3) no . .
C14 H23 2.67(3) no . .
C15 H8 2.55(2) no . .
C15 H9 2.79(2) no . .
C15 H10 2.70(2) no . .
C15 H18 3.34(3) no . .
C15 H19 2.64(3) no . .
C15 H20 2.69(3) no . .
H1 H2 2.78(3) no . .
H1 H3 2.55(3) no . .
H1 H4 2.85(3) no . .
H1 H11 3.57(3) no . .
H1 H12 2.31(4) no . .
H1 H13 2.44(3) no . .
H1 H14 2.86(3) no . .
H2 H3 2.61(4) no . .
H2 H4 2.79(3) no . .
H2 H5 2.43(3) no . .
H2 H6 3.53(3) no . .
H2 H7 2.72(3) no . .
H2 H11 2.43(3) no . .
H2 H12 3.12(3) no . .
H2 H13 3.53(3) no . .
H2 H14 2.53(3) no . .
H2 H18 3.53(3) no . .
H3 H5 2.80(4) no . .
H3 H6 2.52(3) no . .
H3 H10 3.43(3) no . .
H3 H15 2.29(4) no . .
H3 H16 3.27(4) no . .
H4 H5 2.52(4) no . .
H4 H6 2.27(3) no . .
H4 H15 3.49(4) no . .
H5 H7 2.34(3) no . .
H5 H16 3.47(4) no . .
H6 H7 3.38(3) no . .
H6 H15 2.82(4) no . .
H6 H16 2.40(4) no . .
H6 H17 3.55(4) no . .
H7 H8 2.91(3) no . .
H7 H9 2.42(3) no . .
H7 H11 3.26(3) no . .
H7 H18 2.58(3) no . .
H7 H19 3.48(3) no . .
H8 H10 2.76(3) no . .
H8 H15 3.29(4) no . .
H8 H16 3.40(4) no . .
H8 H17 2.05(4) no . .
H8 H19 3.51(3) no . .
H8 H21 3.50(3) no . .
H8 H22 2.39(3) no . .
H8 H23 2.72(3) no . .
H9 H17 3.48(4) no . .
H9 H18 2.81(3) no . .
H9 H19 2.39(3) no . .
H9 H20 3.50(3) no . .
H9 H22 3.14(4) no . .
H9 H23 2.60(3) no . .
H10 H11 2.76(3) no . .
H10 H15 2.97(4) no . .
H10 H17 2.99(3) no . .
H10 H21 3.02(3) no . .
H10 H22 2.45(3) no . .
H10 H23 3.57(3) no . .
H11 H13 3.07(3) no . .
H11 H14 2.40(3) no . .
H11 H18 2.23(4) no . .
H11 H19 3.58(3) no . .
H11 H20 2.53(3) no . .
H18 H21 3.55(4) no . .
H18 H23 3.54(4) no . .
H19 H21 2.88(3) no . .
H19 H22 3.52(4) no . .
H19 H23 2.44(4) no . .
H20 H21 2.48(4) no . .
H20 H22 3.53(4) no . .
H20 H23 2.97(4) no . .
Cl1 H1 3.26(2) no . 1_455
Cl1 H8 3.23(3) no . 2_545
Cl1 H9 3.09(3) no . 2_445
Cl1 H12 3.44(3) no . 3_556
Cl1 H13 3.59(3) no . 3_556
Cl1 H14 3.51(3) no . 3_556
Cl1 H17 3.21(3) no . 2_545
Cl1 H22 3.24(3) no . 2_545
O1 H2 2.45(3) no . 1_655
O1 H5 3.54(2) no . 1_655
O1 H7 2.66(2) no . 1_655
O1 H11 3.04(3) no . 1_655
O1 H14 3.33(3) no . 1_655
O1 H16 2.61(3) no . 4_555
O1 H18 2.56(3) no . 1_655
C1 H2 3.55(3) no . 1_655
C1 H7 3.53(2) no . 1_655
C1 H16 2.95(3) no . 4_555
C1 H18 3.36(3) no . 1_655
C2 H13 3.59(3) no . 3_656
C4 H20 3.31(3) no . 4_554
C4 H23 3.53(3) no . 2_545
C5 H20 3.40(3) no . 4_454
C5 H20 3.50(3) no . 4_554
C5 H21 3.40(3) no . 4_454
C7 H10 3.46(3) no . 1_455
C7 H15 3.20(3) no . 1_455
C9 H6 3.60(2) no . 4_555
C10 H6 2.99(3) no . 4_555
C10 H18 3.15(3) no . 1_655
C10 H19 3.46(3) no . 1_655
C11 H6 3.01(2) no . 4_555
C11 H16 3.34(3) no . 4_555
C11 H18 3.49(3) no . 1_655
C12 H1 3.483(19) no . 3_656
C12 H12 3.17(3) no . 3_556
C12 H12 3.36(3) no . 3_656
C12 H13 3.32(3) no . 3_656
C12 H14 3.59(3) no . 3_556
C13 H7 3.48(2) no . 1_655
C13 H11 3.50(3) no . 4_554
C13 H13 3.51(3) no . 4_454
C13 H14 3.40(3) no . 4_554
C13 H18 3.44(3) no . 4_554
C13 H20 3.40(3) no . 4_554
C14 H4 3.52(3) no . 4_455
C14 H6 3.05(3) no . 4_455
C14 H10 3.12(3) no . 1_455
C14 H15 3.58(3) no . 4_455
C14 H16 3.27(3) no . 4_455
C14 H23 3.29(3) no . 3_566
C15 H4 3.05(3) no . 2_555
C15 H6 3.52(2) no . 4_555
C15 H19 3.36(3) no . 1_655
C15 H19 3.20(3) no . 3_566
C15 H21 3.18(3) no . 3_666
C15 H22 3.52(3) no . 3_666
C15 H23 3.46(3) no . 3_566
H1 Cl1 3.26(2) no . 1_655
H1 C12 3.483(19) no . 3_656
H1 H2 3.56(3) no . 1_655
H1 H8 3.45(3) no . 2_545
H1 H12 3.11(3) no . 3_656
H1 H13 2.99(3) no . 3_656
H2 O1 2.45(3) no . 1_455
H2 C1 3.55(3) no . 1_455
H2 H1 3.56(3) no . 1_455
H3 H5 3.12(4) no . 1_655
H3 H7 3.43(3) no . 1_655
H3 H20 3.00(4) no . 4_554
H4 C14 3.52(3) no . 4_554
H4 C15 3.05(3) no . 2_545
H4 H8 3.33(3) no . 2_545
H4 H19 3.18(3) no . 4_554
H4 H20 3.00(4) no . 4_554
H4 H21 3.39(3) no . 4_454
H4 H22 2.75(3) no . 2_545
H4 H23 2.56(4) no . 2_545
H5 O1 3.54(2) no . 1_455
H5 H3 3.12(4) no . 1_455
H5 H15 3.10(4) no . 1_455
H5 H20 2.80(3) no . 4_454
H5 H21 3.22(3) no . 4_454
H6 C9 3.60(2) no . 4_454
H6 C10 2.99(3) no . 4_454
H6 C11 3.01(2) no . 4_454
H6 C14 3.05(3) no . 4_554
H6 C15 3.52(2) no . 4_454
H6 H10 3.26(3) no . 4_454
H6 H11 3.25(3) no . 4_454
H6 H18 2.81(4) no . 4_554
H6 H19 2.92(4) no . 4_554
H6 H20 3.15(3) no . 4_454
H6 H20 2.91(4) no . 4_554
H6 H21 2.82(3) no . 4_454
H7 O1 2.66(2) no . 1_455
H7 C1 3.53(2) no . 1_455
H7 C13 3.48(2) no . 1_455
H7 H3 3.43(3) no . 1_455
H7 H10 2.74(4) no . 1_455
H7 H15 2.67(4) no . 1_455
H7 H17 3.46(4) no . 1_455
H8 Cl1 3.23(3) no . 2_555
H8 H1 3.45(3) no . 2_555
H8 H4 3.33(3) no . 2_555
H8 H13 3.46(3) no . 4_454
H9 Cl1 3.09(3) no . 2_455
H9 H10 3.18(4) no . 1_455
H9 H22 3.29(4) no . 1_455
H10 C7 3.46(3) no . 1_655
H10 C14 3.12(3) no . 1_655
H10 H6 3.26(3) no . 4_555
H10 H7 2.74(4) no . 1_655
H10 H9 3.18(4) no . 1_655
H10 H18 2.55(4) no . 1_655
H10 H19 2.91(3) no . 1_655
H11 O1 3.04(3) no . 1_455
H11 C13 3.50(3) no . 4_455
H11 H6 3.25(3) no . 4_555
H11 H15 3.22(4) no . 4_455
H11 H16 2.89(4) no . 4_455
H12 Cl1 3.44(3) no . 3_556
H12 C12 3.17(3) no . 3_556
H12 C12 3.36(3) no . 3_656
H12 H1 3.11(3) no . 3_656
H12 H12 2.68(4) no . 3_556
H12 H12 3.27(4) no . 3_656
H12 H13 2.86(4) no . 3_656
H12 H14 2.80(4) no . 3_556
H12 H17 3.57(4) no . 2_545
H13 Cl1 3.59(3) no . 3_556
H13 C2 3.59(3) no . 3_656
H13 C12 3.32(3) no . 3_656
H13 C13 3.51(3) no . 4_555
H13 H1 2.99(3) no . 3_656
H13 H8 3.46(3) no . 4_555
H13 H12 2.86(4) no . 3_656
H13 H13 3.23(4) no . 3_656
H13 H16 3.23(4) no . 4_555
H13 H17 3.29(4) no . 4_555
H14 Cl1 3.51(3) no . 3_556
H14 O1 3.33(3) no . 1_455
H14 C12 3.59(3) no . 3_556
H14 C13 3.40(3) no . 4_455
H14 H12 2.80(4) no . 3_556
H14 H15 3.49(4) no . 4_455
H14 H16 3.02(4) no . 4_455
H14 H17 3.05(4) no . 4_455
H15 C7 3.20(3) no . 1_655
H15 C14 3.58(3) no . 4_554
H15 H5 3.10(4) no . 1_655
H15 H7 2.67(4) no . 1_655
H15 H11 3.22(4) no . 4_554
H15 H14 3.49(4) no . 4_554
H15 H18 3.34(4) no . 4_554
H15 H20 2.90(4) no . 4_554
H16 O1 2.61(3) no . 4_454
H16 C1 2.95(3) no . 4_454
H16 C11 3.34(3) no . 4_454
H16 C14 3.27(3) no . 4_554
H16 H11 2.89(4) no . 4_554
H16 H13 3.23(4) no . 4_454
H16 H14 3.02(4) no . 4_554
H16 H18 2.66(4) no . 4_554
H16 H20 3.00(4) no . 4_554
H17 Cl1 3.21(3) no . 2_555
H17 H7 3.46(4) no . 1_655
H17 H12 3.57(4) no . 2_555
H17 H13 3.29(4) no . 4_454
H17 H14 3.05(4) no . 4_554
H18 O1 2.56(3) no . 1_455
H18 C1 3.36(3) no . 1_455
H18 C10 3.15(3) no . 1_455
H18 C11 3.49(3) no . 1_455
H18 C13 3.44(3) no . 4_455
H18 H6 2.81(4) no . 4_455
H18 H10 2.55(4) no . 1_455
H18 H15 3.34(4) no . 4_455
H18 H16 2.66(4) no . 4_455
H19 C10 3.46(3) no . 1_455
H19 C15 3.36(3) no . 1_455
H19 C15 3.20(3) no . 3_566
H19 H4 3.18(3) no . 4_455
H19 H6 2.92(4) no . 4_455
H19 H10 2.91(3) no . 1_455
H19 H21 3.08(4) no . 1_455
H19 H21 3.05(3) no . 3_566
H19 H22 2.83(4) no . 1_455
H19 H23 2.55(4) no . 3_566
H20 C4 3.31(3) no . 4_455
H20 C5 3.50(3) no . 4_455
H20 C5 3.40(3) no . 4_555
H20 C13 3.40(3) no . 4_455
H20 H3 3.00(4) no . 4_455
H20 H4 3.00(4) no . 4_455
H20 H5 2.80(3) no . 4_555
H20 H6 2.91(4) no . 4_455
H20 H6 3.15(3) no . 4_555
H20 H15 2.90(4) no . 4_455
H20 H16 3.00(4) no . 4_455
H20 H23 3.21(4) no . 3_566
H21 C5 3.40(3) no . 4_555
H21 C15 3.18(3) no . 3_666
H21 H4 3.39(3) no . 4_555
H21 H5 3.22(3) no . 4_555
H21 H6 2.82(3) no . 4_555
H21 H19 3.08(4) no . 1_655
H21 H19 3.05(3) no . 3_566
H21 H21 2.89(3) no . 3_666
H21 H22 2.84(3) no . 3_666
H21 H23 3.29(4) no . 3_566
H21 H23 3.32(4) no . 3_666
H22 Cl1 3.24(3) no . 2_555
H22 C15 3.52(3) no . 3_666
H22 H4 2.75(3) no . 2_555
H22 H9 3.29(4) no . 1_655
H22 H19 2.83(4) no . 1_655
H22 H21 2.84(3) no . 3_666
H22 H22 3.57(3) no . 3_666
H23 C4 3.53(3) no . 2_555
H23 C14 3.29(3) no . 3_566
H23 C15 3.46(3) no . 3_566
H23 H4 2.56(4) no . 2_555
H23 H19 2.55(4) no . 3_566
H23 H20 3.21(4) no . 3_566
H23 H21 3.29(4) no . 3_566
H23 H21 3.32(4) no . 3_666
H23 H23 2.84(4) no . 3_566

loop_
_geom_torsion_atom_site_label_1
_geom_torsion_atom_site_label_2
_geom_torsion_atom_site_label_3
_geom_torsion_atom_site_label_4
_geom_torsion
_geom_torsion_publ_flag
_geom_torsion_site_symmetry_1
_geom_torsion_site_symmetry_2
_geom_torsion_site_symmetry_3
_geom_torsion_site_symmetry_4
O1 C1 C2 C3 -121.27(16) no . . . .
O1 C1 C2 C12 114.97(16) no . . . .
O1 C1 C11 C10 35.6(3) no . . . .
C2 C1 C11 C10 -141.24(14) no . . . .
C11 C1 C2 C3 55.58(18) no . . . .
C11 C1 C2 C12 -68.18(17) no . . . .
C1 C2 C3 Cl1 -173.39(12) no . . . .
C1 C2 C3 C4 64.32(17) no . . . .
C12 C2 C3 Cl1 -52.59(18) no . . . .
C12 C2 C3 C4 -174.88(13) no . . . .
Cl1 C3 C4 C5 91.01(14) no . . . .
C2 C3 C4 C5 -145.73(14) no . . . .
C3 C4 C5 C6 87.57(18) no . . . .
C4 C5 C6 C7 -98.6(2) no . . . .
C4 C5 C6 C13 76.34(18) no . . . .
C5 C6 C7 C8 167.21(14) no . . . .
C13 C6 C7 C8 -7.2(3) no . . . .
C6 C7 C8 C9 -102.0(2) no . . . .
C7 C8 C9 C10 44.14(19) no . . . .
C7 C8 C9 C14 -77.74(18) no . . . .
C7 C8 C9 C15 162.38(14) no . . . .
C8 C9 C10 C11 -105.77(17) no . . . .
C14 C9 C10 C11 14.8(3) no . . . .
C15 C9 C10 C11 136.54(16) no . . . .
C9 C10 C11 C1 165.37(14) no . . . .
